data_2218121
loop_
_publ_author_name
'Nirmala, S.'
'Kamala, E. Theboral Sugi'
'Sudha, L.'
'Raj, A. R. Naresh'
'Huq, C. A. M. A.'

_publ_section_title
;
 1-Allyl-3,3-diphenylindolin-2-one
;
_journal_coeditor_code GW2038
_journal_issue 5
_journal_name_full 'Acta Crystallographica Section E'
_journal_page_first o834
_journal_paper_doi 10.1107/S1600536808009446
_journal_volume 64
_journal_year 2008
_chemical_formula_iupac 'C23 H19 N O'
_chemical_formula_moiety 'C23 H19 N O'
_chemical_formula_sum 'C23 H19 N O'
_chemical_formula_weight 325.39
_chemical_name_systematic
;
1-Allyl-3,3-diphenylindolin-2-one
;
_space_group_IT_number 19
_symmetry_cell_setting orthorhombic
_symmetry_space_group_name_Hall 'P 2ac 2ab'
_symmetry_space_group_name_H-M 'P 21 21 21'
_atom_sites_solution_hydrogens geom
_atom_sites_solution_primary direct
_atom_sites_solution_secondary difmap
_audit_creation_method SHELXL-97
_cell_angle_alpha 90.00
_cell_angle_beta 90.00
_cell_angle_gamma 90.00
_cell_formula_units_Z 4
_cell_length_a 8.8449(3)
_cell_length_b 12.3879(4)
_cell_length_c 16.0377(4)
_cell_measurement_reflns_used 4984
_cell_measurement_temperature 293(2)
_cell_measurement_theta_max 30.3
_cell_measurement_theta_min 2.54
_cell_volume 1757.25(9)
_computing_cell_refinement 'APEX2 and SAINT (Bruker, 2004)'
_computing_data_collection 'APEX2 (Bruker, 2004)'
_computing_data_reduction 'SAINT and XPREP (Bruker, 2004)'
_computing_molecular_graphics 'ORTEP-3 (Farrugia, 1997)'
_computing_publication_material 'PLATON (Spek, 2003)'
_computing_structure_refinement 'SHELXL97 (Sheldrick, 2008)'
_computing_structure_solution 'SHELXS97 (Sheldrick, 2008)'
_diffrn_ambient_temperature 293(2)
_diffrn_measured_fraction_theta_full 0.999
_diffrn_measured_fraction_theta_max 0.986
_diffrn_measurement_device_type 'Bruker Kappa APEX2'
_diffrn_measurement_method '\w and \f'
_diffrn_radiation_monochromator graphite
_diffrn_radiation_source 'fine-focus sealed tube'
_diffrn_radiation_type MoK\a
_diffrn_radiation_wavelength 0.71073
_diffrn_reflns_av_R_equivalents 0.0258
_diffrn_reflns_av_sigmaI/netI 0.0277
_diffrn_reflns_limit_h_max 11
_diffrn_reflns_limit_h_min -13
_diffrn_reflns_limit_k_max 14
_diffrn_reflns_limit_k_min -18
_diffrn_reflns_limit_l_max 24
_diffrn_reflns_limit_l_min -20
_diffrn_reflns_number 14793
_diffrn_reflns_theta_full 25.00
_diffrn_reflns_theta_max 32.63
_diffrn_reflns_theta_min 2.54
_diffrn_standards_decay_% 0
_diffrn_standards_interval_count 0
_diffrn_standards_interval_time 0
_diffrn_standards_number 0
_exptl_absorpt_coefficient_mu 0.075
_exptl_absorpt_correction_T_max 0.9852
_exptl_absorpt_correction_T_min 0.9779
_exptl_absorpt_correction_type multi-scan
_exptl_absorpt_process_details '(Blessing, 1995)'
_exptl_crystal_colour yellow
_exptl_crystal_density_diffrn 1.230
_exptl_crystal_density_method 'not measured'
_exptl_crystal_description prism
_exptl_crystal_F_000 688
_exptl_crystal_size_max 0.30
_exptl_crystal_size_mid 0.24
_exptl_crystal_size_min 0.20
_refine_diff_density_max 0.306
_refine_diff_density_min -0.208
_refine_ls_extinction_method none
_refine_ls_goodness_of_fit_ref 1.094
_refine_ls_hydrogen_treatment constr
_refine_ls_matrix_type full
_refine_ls_number_parameters 226
_refine_ls_number_reflns 3559
_refine_ls_number_restraints 0
_refine_ls_restrained_S_all 1.094
_refine_ls_R_factor_all 0.0762
_refine_ls_R_factor_gt 0.0502
_refine_ls_shift/su_max 0.000
_refine_ls_shift/su_mean 0.000
_refine_ls_structure_factor_coef Fsqd
_refine_ls_weighting_details 'calc w=1/[\s^2^(Fo^2^)+(0.0653P)^2^+0.2107P] where P=(Fo^2^+2Fc^2^)/3'
_refine_ls_weighting_scheme calc
_refine_ls_wR_factor_gt 0.1259
_refine_ls_wR_factor_ref 0.1415
_reflns_number_gt 2611
_reflns_number_total 3559
_reflns_threshold_expression I>2\s(I)
_cod_data_source_file gw2038.cif
_cod_data_source_block I
_cod_original_sg_symbol_Hall 'p 2ac 2ab'
_cod_database_code 2218121
_cod_database_fobs_code 2218121

loop_
_symmetry_equiv_pos_as_xyz
'x, y, z'
'-x+1/2, -y, z+1/2'
'-x, y+1/2, -z+1/2'
'x+1/2, -y+1/2, -z'

loop_
_atom_site_type_symbol
_atom_site_label
_atom_site_fract_x
_atom_site_fract_y
_atom_site_fract_z
_atom_site_U_iso_or_equiv
_atom_site_adp_type
_atom_site_calc_flag
_atom_site_refinement_flags
_atom_site_occupancy
C C2 0.7623(2) 0.14099(15) 0.09508(12) 0.0367(4) Uani d . 1
C C3 0.7846(2) 0.02597(14) 0.13122(10) 0.0331(3) Uani d . 1
C C4 0.8751(2) -0.02725(15) 0.06249(11) 0.0349(4) Uani d . 1
C C5 0.9240(3) -0.13195(17) 0.05340(13) 0.0454(5) Uani d . 1
H H5 0.9017 -0.1836 0.0937 0.055 Uiso calc R 1
C C6 1.0075(3) -0.1595(2) -0.01711(14) 0.0523(5) Uani d . 1
H H6 1.0420 -0.2299 -0.0239 0.063 Uiso calc R 1
C C7 1.0390(3) -0.0829(2) -0.07656(14) 0.0570(6) Uani d . 1
H H7 1.0952 -0.1025 -0.1231 0.068 Uiso calc R 1
C C8 0.9897(3) 0.0220(2) -0.06920(13) 0.0517(5) Uani d . 1
H H8 1.0119 0.0733 -0.1097 0.062 Uiso calc R 1
C C9 0.9059(2) 0.04807(16) 0.00085(11) 0.0387(4) Uani d . 1
C C10 0.8516(3) 0.24727(19) -0.02570(15) 0.0543(6) Uani d . 1
H H10A 0.9527 0.2513 -0.0490 0.065 Uiso calc R 1
H H10B 0.8404 0.3073 0.0126 0.065 Uiso calc R 1
C C11 0.7411(3) 0.2612(2) -0.09456(17) 0.0675(7) Uani d . 1
H H11 0.7486 0.3252 -0.1246 0.081 Uiso calc R 1
C C12 0.6406(4) 0.1988(3) -0.1170(2) 0.0792(9) Uani d . 1
H H12A 0.6272 0.1334 -0.0894 0.095 Uiso calc R 1
H H12B 0.5781 0.2170 -0.1614 0.095 Uiso calc R 1
C C13 0.8731(2) 0.03991(15) 0.21273(11) 0.0363(4) Uani d . 1
C C14 0.8029(3) 0.08647(16) 0.28170(13) 0.0439(4) Uani d . 1
H H14 0.7018 0.1067 0.2784 0.053 Uiso calc R 1
C C15 0.8814(3) 0.10282(19) 0.35467(14) 0.0534(6) Uani d . 1
H H15 0.8327 0.1333 0.4004 0.064 Uiso calc R 1
C C16 1.0312(3) 0.0745(2) 0.36051(15) 0.0643(7) Uani d . 1
H H16 1.0845 0.0863 0.4097 0.077 Uiso calc R 1
C C17 1.1015(3) 0.0285(3) 0.29290(17) 0.0782(9) Uani d . 1
H H17 1.2028 0.0090 0.2964 0.094 Uiso calc R 1
C C18 1.0225(3) 0.0110(3) 0.21964(15) 0.0597(6) Uani d . 1
H H18 1.0713 -0.0208 0.1745 0.072 Uiso calc R 1
C C19 0.6328(2) -0.03049(15) 0.14321(11) 0.0347(4) Uani d . 1
C C20 0.5121(2) -0.00927(18) 0.09117(14) 0.0446(5) Uani d . 1
H H20 0.5221 0.0426 0.0496 0.054 Uiso calc R 1
C C21 0.3761(3) -0.0640(2) 0.09980(17) 0.0548(6) Uani d . 1
H H21 0.2957 -0.0484 0.0645 0.066 Uiso calc R 1
C C22 0.3604(3) -0.1413(2) 0.16061(17) 0.0572(6) Uani d . 1
H H22 0.2690 -0.1775 0.1669 0.069 Uiso calc R 1
C C23 0.4792(3) -0.1650(2) 0.21185(15) 0.0596(6) Uani d . 1
H H23 0.4688 -0.2178 0.2526 0.072 Uiso calc R 1
C C24 0.6155(3) -0.11038(18) 0.20325(13) 0.0500(5) Uani d . 1
H H24 0.6961 -0.1275 0.2381 0.060 Uiso calc R 1
N N1 0.8393(2) 0.14731(13) 0.02162(10) 0.0414(4) Uani d . 1
O O1 0.69142(19) 0.21379(12) 0.12636(10) 0.0505(4) Uani d . 1

loop_
_atom_site_aniso_label
_atom_site_aniso_U_11
_atom_site_aniso_U_22
_atom_site_aniso_U_33
_atom_site_aniso_U_12
_atom_site_aniso_U_13
_atom_site_aniso_U_23
C2 0.0361(9) 0.0371(9) 0.0367(8) -0.0015(7) 0.0006(7) 0.0024(7)
C3 0.0331(8) 0.0371(8) 0.0290(7) 0.0005(7) 0.0027(6) 0.0012(7)
C4 0.0326(8) 0.0408(9) 0.0313(8) -0.0012(7) 0.0004(7) -0.0026(7)
C5 0.0469(11) 0.0442(10) 0.0452(10) 0.0025(9) 0.0027(9) -0.0034(9)
C6 0.0480(12) 0.0570(12) 0.0518(12) 0.0076(10) 0.0008(10) -0.0170(10)
C7 0.0455(12) 0.0809(17) 0.0446(11) -0.0002(11) 0.0090(10) -0.0169(11)
C8 0.0486(12) 0.0700(14) 0.0363(10) -0.0056(11) 0.0102(9) 0.0001(10)
C9 0.0349(9) 0.0463(9) 0.0351(8) -0.0051(8) 0.0027(7) 0.0006(8)
C10 0.0559(13) 0.0514(11) 0.0557(13) -0.0076(10) 0.0055(11) 0.0204(11)
C11 0.0746(17) 0.0706(17) 0.0574(15) 0.0029(15) -0.0022(14) 0.0130(13)
C12 0.088(2) 0.084(2) 0.0650(17) 0.0092(19) 0.0007(16) -0.0026(15)
C13 0.0369(9) 0.0391(9) 0.0329(8) -0.0001(7) 0.0011(7) 0.0000(7)
C14 0.0458(11) 0.0473(10) 0.0386(10) 0.0052(9) 0.0013(8) -0.0040(8)
C15 0.0651(15) 0.0582(13) 0.0369(10) 0.0023(12) 0.0004(10) -0.0089(9)
C16 0.0631(16) 0.0861(18) 0.0437(12) -0.0075(14) -0.0126(11) -0.0102(12)
C17 0.0463(13) 0.126(3) 0.0618(15) 0.0108(17) -0.0163(12) -0.0218(18)
C18 0.0395(11) 0.0917(18) 0.0479(11) 0.0075(12) -0.0028(9) -0.0165(12)
C19 0.0354(9) 0.0368(8) 0.0319(8) -0.0017(7) 0.0050(6) 0.0008(7)
C20 0.0394(10) 0.0457(10) 0.0489(11) 0.0001(8) 0.0001(8) 0.0063(9)
C21 0.0343(10) 0.0569(13) 0.0730(15) -0.0010(9) -0.0001(10) -0.0082(12)
C22 0.0471(12) 0.0530(12) 0.0713(15) -0.0151(10) 0.0185(11) -0.0132(12)
C23 0.0773(17) 0.0548(13) 0.0468(11) -0.0253(12) 0.0135(12) 0.0028(10)
C24 0.0602(14) 0.0513(12) 0.0387(10) -0.0141(11) -0.0024(9) 0.0105(9)
N1 0.0439(9) 0.0401(8) 0.0401(8) -0.0042(7) 0.0052(7) 0.0081(7)
O1 0.0565(9) 0.0411(7) 0.0539(9) 0.0091(7) 0.0066(7) 0.0007(6)

loop_
_atom_type_symbol
_atom_type_description
_atom_type_scat_dispersion_real
_atom_type_scat_dispersion_imag
_atom_type_scat_source
C C 0.0033 0.0000 'International Tables Vol C Tables 4.2.6.8 and 6.1.1.4'
H H 0.0000 0.0000 'International Tables Vol C Tables 4.2.6.8 and 6.1.1.4'
N N 0.0061 0.0000 'International Tables Vol C Tables 4.2.6.8 and 6.1.1.4'
O O 0.0106 0.0000 'International Tables Vol C Tables 4.2.6.8 and 6.1.1.4'

loop_
_geom_angle_atom_site_label_1
_geom_angle_atom_site_label_2
_geom_angle_atom_site_label_3
_geom_angle
_geom_angle_publ_flag
O1 C2 N1 125.14(18) yes
O1 C2 C3 126.65(17) yes
N1 C2 C3 108.20(15) yes
C4 C3 C19 110.95(15) ?
C4 C3 C13 113.58(15) ?
C19 C3 C13 113.16(14) ?
C4 C3 C2 101.25(14) ?
C19 C3 C2 110.88(15) ?
C13 C3 C2 106.26(14) ?
C5 C4 C9 119.81(17) yes
C5 C4 C3 130.89(17) ?
C9 C4 C3 109.29(16) ?
C4 C5 C6 118.9(2) ?
C4 C5 H5 120.5 ?
C6 C5 H5 120.5 ?
C7 C6 C5 120.1(2) ?
C7 C6 H6 119.9 ?
C5 C6 H6 119.9 ?
C6 C7 C8 121.9(2) ?
C6 C7 H7 119.0 ?
C8 C7 H7 119.0 ?
C7 C8 C9 117.4(2) ?
C7 C8 H8 121.3 ?
C9 C8 H8 121.3 ?
C8 C9 C4 121.79(19) yes
C8 C9 N1 128.49(18) yes
C4 C9 N1 109.72(16) yes
N1 C10 C11 115.9(2) yes
N1 C10 H10A 108.3 ?
C11 C10 H10A 108.3 ?
N1 C10 H10B 108.3 ?
C11 C10 H10B 108.3 ?
H10A C10 H10B 107.4 ?
C12 C11 C10 128.2(3) ?
C12 C11 H11 115.9 ?
C10 C11 H11 115.9 ?
C11 C12 H12A 120.0 ?
C11 C12 H12B 120.0 ?
H12A C12 H12B 120.0 ?
C18 C13 C14 118.21(19) ?
C18 C13 C3 122.03(18) ?
C14 C13 C3 119.73(17) ?
C15 C14 C13 120.7(2) ?
C15 C14 H14 119.6 ?
C13 C14 H14 119.6 ?
C16 C15 C14 120.5(2) ?
C16 C15 H15 119.8 ?
C14 C15 H15 119.8 ?
C17 C16 C15 119.2(2) ?
C17 C16 H16 120.4 ?
C15 C16 H16 120.4 ?
C16 C17 C18 120.5(2) ?
C16 C17 H17 119.8 ?
C18 C17 H17 119.8 ?
C13 C18 C17 120.8(2) ?
C13 C18 H18 119.6 ?
C17 C18 H18 119.6 ?
C20 C19 C24 118.03(18) ?
C20 C19 C3 121.12(16) ?
C24 C19 C3 120.69(18) ?
C19 C20 C21 121.1(2) ?
C19 C20 H20 119.4 ?
C21 C20 H20 119.4 ?
C22 C21 C20 119.9(2) ?
C22 C21 H21 120.0 ?
C20 C21 H21 120.0 ?
C23 C22 C21 119.9(2) ?
C23 C22 H22 120.0 ?
C21 C22 H22 120.0 ?
C22 C23 C24 120.2(2) ?
C22 C23 H23 119.9 ?
C24 C23 H23 119.9 ?
C19 C24 C23 120.7(2) ?
C19 C24 H24 119.6 ?
C23 C24 H24 119.6 ?
C2 N1 C9 111.39(15) yes
C2 N1 C10 122.46(18) yes
C9 N1 C10 126.12(17) yes

loop_
_geom_bond_atom_site_label_1
_geom_bond_atom_site_label_2
_geom_bond_distance
_geom_bond_publ_flag
C2 O1 1.207(2) yes
C2 N1 1.363(2) yes
C2 C3 1.551(3) ?
C3 C4 1.513(2) ?
C3 C19 1.526(3) ?
C3 C13 1.533(2) ?
C4 C5 1.375(3) ?
C4 C9 1.387(3) ?
C5 C6 1.393(3) ?
C5 H5 0.9300 ?
C6 C7 1.374(3) ?
C6 H6 0.9300 ?
C7 C8 1.375(4) ?
C7 H7 0.9300 ?
C8 C9 1.384(3) ?
C8 H8 0.9300 ?
C9 N1 1.404(3) yes
C10 N1 1.456(3) yes
C10 C11 1.485(4) ?
C10 H10A 0.9700 ?
C10 H10B 0.9700 ?
C11 C12 1.232(4) ?
C11 H11 0.9300 ?
C12 H12A 0.9300 ?
C12 H12B 0.9300 ?
C13 C18 1.374(3) ?
C13 C14 1.393(3) ?
C14 C15 1.376(3) ?
C14 H14 0.9300 ?
C15 C16 1.374(4) ?
C15 H15 0.9300 ?
C16 C17 1.373(4) ?
C16 H16 0.9300 ?
C17 C18 1.384(3) ?
C17 H17 0.9300 ?
C18 H18 0.9300 ?
C19 C20 1.380(3) ?
C19 C24 1.389(3) ?
C20 C21 1.388(3) ?
C20 H20 0.9300 ?
C21 C22 1.374(4) ?
C21 H21 0.9300 ?
C22 C23 1.366(4) ?
C22 H22 0.9300 ?
C23 C24 1.390(3) ?
C23 H23 0.9300 ?
C24 H24 0.9300 ?

loop_
_geom_hbond_atom_site_label_D
_geom_hbond_atom_site_label_H
_geom_hbond_atom_site_label_A
_geom_hbond_site_symmetry_A
_geom_hbond_distance_DH
_geom_hbond_distance_HA
_geom_hbond_distance_DA
_geom_hbond_angle_DHA
_geom_hbond_publ_flag
C12 H12A N1 . 0.93 2.59 2.905(4) 100 yes
C10 H10A O1 4_555 0.97 2.49 3.446(3) 170 yes
C23 H23 O1 3_645 0.93 2.55 3.356(3) 146 yes

loop_
_geom_torsion_atom_site_label_1
_geom_torsion_atom_site_label_2
_geom_torsion_atom_site_label_3
_geom_torsion_atom_site_label_4
_geom_torsion
O1 C2 C3 C4 177.4(2)
N1 C2 C3 C4 -3.70(18)
O1 C2 C3 C19 59.6(2)
N1 C2 C3 C19 -121.48(16)
O1 C2 C3 C13 -63.8(2)
N1 C2 C3 C13 115.17(16)
C19 C3 C4 C5 -57.8(3)
C13 C3 C4 C5 71.0(3)
C2 C3 C4 C5 -175.6(2)
C19 C3 C4 C9 120.96(17)
C13 C3 C4 C9 -110.24(17)
C2 C3 C4 C9 3.23(18)
C9 C4 C5 C6 1.6(3)
C3 C4 C5 C6 -179.68(19)
C4 C5 C6 C7 -0.5(3)
C5 C6 C7 C8 -0.3(4)
C6 C7 C8 C9 -0.2(4)
C7 C8 C9 C4 1.4(3)
C7 C8 C9 N1 -177.8(2)
C5 C4 C9 C8 -2.2(3)
C3 C4 C9 C8 178.88(19)
C5 C4 C9 N1 177.21(18)
C3 C4 C9 N1 -1.7(2)
N1 C10 C11 C12 -0.3(4)
C4 C3 C13 C18 3.0(3)
C19 C3 C13 C18 130.7(2)
C2 C3 C13 C18 -107.4(2)
C4 C3 C13 C14 -179.13(17)
C19 C3 C13 C14 -51.5(2)
C2 C3 C13 C14 70.4(2)
C18 C13 C14 C15 -0.1(3)
C3 C13 C14 C15 -177.99(18)
C13 C14 C15 C16 0.7(4)
C14 C15 C16 C17 -0.7(4)
C15 C16 C17 C18 0.1(5)
C14 C13 C18 C17 -0.6(4)
C3 C13 C18 C17 177.3(3)
C16 C17 C18 C13 0.6(5)
C4 C3 C19 C20 -80.4(2)
C13 C3 C19 C20 150.58(17)
C2 C3 C19 C20 31.3(2)
C4 C3 C19 C24 95.0(2)
C13 C3 C19 C24 -34.0(2)
C2 C3 C19 C24 -153.30(18)
C24 C19 C20 C21 1.6(3)
C3 C19 C20 C21 177.17(19)
C19 C20 C21 C22 -0.5(4)
C20 C21 C22 C23 -0.7(4)
C21 C22 C23 C24 0.6(4)
C20 C19 C24 C23 -1.7(3)
C3 C19 C24 C23 -177.3(2)
C22 C23 C24 C19 0.6(4)
O1 C2 N1 C9 -178.1(2)
C3 C2 N1 C9 3.0(2)
O1 C2 N1 C10 3.8(3)
C3 C2 N1 C10 -175.20(18)
C8 C9 N1 C2 178.5(2)
C4 C9 N1 C2 -0.8(2)
C8 C9 N1 C10 -3.4(4)
C4 C9 N1 C10 177.25(19)
C11 C10 N1 C2 -96.5(3)
C11 C10 N1 C9 85.6(3)

loop_
_cod_related_entry_id
_cod_related_entry_database
_cod_related_entry_code
1 ChemSpider 9834589
